data_2233689
loop_
_publ_author_name
'Alieva, Rafiqa A.'
'Mardanova, Vusala I.'
'Chyraqov, Famil M.'
'Gurbanov, Atash V.'
'Ng, Seik Weng'

_publ_section_title
;
 Diaquabis(<i>N</i>,<i>N</i>-diethylpyridine-3-carboxamide-\k<i>N</i>^1^)bis{4-[2-(2,4-dioxopentan-3-ylidene)hydrazin-1-yl]benzoato-\k<i>O</i>}copper(II)
;
_journal_coeditor_code XU5431
_journal_issue 2
_journal_name_full 'Acta Crystallographica Section E'
_journal_page_first m127
_journal_paper_doi 10.1107/S1600536811056200
_journal_volume 68
_journal_year 2012
_chemical_formula_iupac '[Cu (C12 H11 N2 O4)2 (C10 H14 N2 O)2 (H2 O)2]'
_chemical_formula_moiety 'C44 H54 Cu N8 O12'
_chemical_formula_sum 'C44 H54 Cu N8 O12'
_chemical_formula_weight 950.49
_chemical_name_systematic
;
Diaquabis(<i>N</i>,<i>N</i>-diethylpyridine-3-carboxamide-\k<i>N</i>^1^)bis{4-
[2-(2,4-dioxopentan-3-ylidene)hydrazin-1-yl]benzoato-\k<i>O</i>}copper(II)
;
_space_group_IT_number 2
_symmetry_cell_setting triclinic
_symmetry_space_group_name_Hall '-P 1'
_symmetry_space_group_name_H-M 'P -1'
_atom_sites_solution_hydrogens geom
_atom_sites_solution_primary direct
_atom_sites_solution_secondary difmap
_audit_creation_method SHELXL-97
_cell_angle_alpha 85.6950(10)
_cell_angle_beta 83.2180(10)
_cell_angle_gamma 64.8820(10)
_cell_formula_units_Z 1
_cell_length_a 7.7429(4)
_cell_length_b 8.7029(4)
_cell_length_c 19.0069(9)
_cell_measurement_reflns_used 4939
_cell_measurement_temperature 296(2)
_cell_measurement_theta_max 28.3895
_cell_measurement_theta_min 2.5858
_cell_volume 1151.12(10)
_computing_cell_refinement 'SAINT (Bruker, 2005)'
_computing_data_collection 'APEX2 (Bruker, 2005)'
_computing_data_reduction 'SAINT (Bruker, 2005)'
_computing_molecular_graphics 'X-SEED (Barbour, 2001)'
_computing_publication_material 'publCIF (Westrip, 2010)'
_computing_structure_refinement 'SHELXL97 (Sheldrick, 2008)'
_computing_structure_solution 'SHELXS97 (Sheldrick, 2008)'
_diffrn_ambient_temperature 296(2)
_diffrn_measured_fraction_theta_full 0.999
_diffrn_measured_fraction_theta_max 0.999
_diffrn_measurement_device_type 'Bruker SMART APEX'
_diffrn_measurement_method '\f and \w scans'
_diffrn_radiation_monochromator graphite
_diffrn_radiation_source 'fine-focus sealed tube'
_diffrn_radiation_type MoK\a
_diffrn_radiation_wavelength 0.71073
_diffrn_reflns_av_R_equivalents 0.0212
_diffrn_reflns_av_sigmaI/netI 0.0271
_diffrn_reflns_limit_h_max 10
_diffrn_reflns_limit_h_min -10
_diffrn_reflns_limit_k_max 11
_diffrn_reflns_limit_k_min -11
_diffrn_reflns_limit_l_max 25
_diffrn_reflns_limit_l_min -25
_diffrn_reflns_number 13589
_diffrn_reflns_theta_full 28.40
_diffrn_reflns_theta_max 28.40
_diffrn_reflns_theta_min 2.16
_diffrn_standards_decay_% 0
_diffrn_standards_interval_count 0
_diffrn_standards_interval_time 0
_diffrn_standards_number 0
_exptl_absorpt_coefficient_mu 0.544
_exptl_absorpt_correction_T_max 0.8989
_exptl_absorpt_correction_T_min 0.8537
_exptl_absorpt_correction_type multi-scan
_exptl_absorpt_process_details '(SADABS; Sheldrick, 1996)'
_exptl_crystal_colour blue
_exptl_crystal_density_diffrn 1.371
_exptl_crystal_density_method 'not measured'
_exptl_crystal_description prism
_exptl_crystal_F_000 499
_exptl_crystal_size_max 0.30
_exptl_crystal_size_mid 0.30
_exptl_crystal_size_min 0.20
_refine_diff_density_max 0.865
_refine_diff_density_min -0.603
_refine_ls_extinction_method none
_refine_ls_goodness_of_fit_ref 1.035
_refine_ls_hydrogen_treatment constr
_refine_ls_matrix_type full
_refine_ls_number_parameters 305
_refine_ls_number_reflns 5775
_refine_ls_number_restraints 38
_refine_ls_restrained_S_all 1.199
_refine_ls_R_factor_all 0.0575
_refine_ls_R_factor_gt 0.0463
_refine_ls_shift/su_max 0.001
_refine_ls_shift/su_mean 0.001
_refine_ls_structure_factor_coef Fsqd
_refine_ls_weighting_details 'calc w=1/[\s^2^(Fo^2^)+(0.0788P)^2^+0.3231P] where P=(Fo^2^+2Fc^2^)/3'
_refine_ls_weighting_scheme calc
_refine_ls_wR_factor_gt 0.1262
_refine_ls_wR_factor_ref 0.1338
_reflns_number_gt 4780
_reflns_number_total 5775
_reflns_threshold_expression I>2\s(I)
_cod_data_source_file xu5431.cif
_cod_data_source_block I
_cod_database_code 2233689
_cod_database_fobs_code 2233689

loop_
_symmetry_equiv_pos_as_xyz
'x, y, z'
'-x, -y, -z'

loop_
_atom_site_type_symbol
_atom_site_label
_atom_site_fract_x
_atom_site_fract_y
_atom_site_fract_z
_atom_site_U_iso_or_equiv
_atom_site_adp_type
_atom_site_calc_flag
_atom_site_refinement_flags
_atom_site_occupancy
_atom_site_symmetry_multiplicity
_atom_site_disorder_assembly
_atom_site_disorder_group
Cu Cu1 0.5000 0.5000 0.5000 0.03554(14) Uani d S 1 2 . .
O O1 0.3598(2) 0.6157(2) 0.41786(8) 0.0404(4) Uani d . 1 1 . .
O O2 0.5907(3) 0.6225(3) 0.33710(10) 0.0507(4) Uani d . 1 1 . .
O O3 -0.3219(4) 0.6427(5) 0.09450(14) 0.1056(11) Uani d U 1 1 . .
O O4 -0.1745(8) 0.8431(10) -0.0897(2) 0.227(3) Uani d U 1 1 . .
O O5 0.1024(3) 0.1348(3) 0.40938(10) 0.0572(5) Uani d . 1 1 . .
O O1W 0.8200(3) 0.4833(3) 0.44344(11) 0.0595(5) Uani d . 1 1 . .
H H11 0.8057 0.5337 0.4036 0.089 Uiso calc R 1 1 . .
H H12 0.8971 0.3811 0.4384 0.089 Uiso calc R 1 1 . .
N N1 -0.0399(3) 0.6766(3) 0.13788(11) 0.0530(6) Uani d . 1 1 . .
H H1 -0.1407 0.6544 0.1492 0.064 Uiso calc R 1 1 . .
N N2 -0.0036(4) 0.7205(4) 0.07303(12) 0.0596(6) Uani d . 1 1 . .
N N3 0.5343(3) 0.2781(2) 0.46170(9) 0.0332(4) Uani d . 1 1 . .
N N4 0.2425(3) 0.1170(3) 0.29832(12) 0.0548(6) Uani d D 1 1 . .
C C1 0.4304(3) 0.6252(3) 0.35487(12) 0.0349(4) Uani d . 1 1 . .
C C2 0.3041(3) 0.6390(3) 0.29785(11) 0.0344(4) Uani d . 1 1 . .
C C3 0.1242(3) 0.6404(3) 0.31392(11) 0.0374(5) Uani d . 1 1 . .
H H3 0.0787 0.6335 0.3610 0.045 Uiso calc R 1 1 . .
C C4 0.0114(3) 0.6519(3) 0.26069(12) 0.0415(5) Uani d . 1 1 . .
H H4 -0.1087 0.6515 0.2718 0.050 Uiso calc R 1 1 . .
C C5 0.0797(4) 0.6640(3) 0.19063(12) 0.0430(5) Uani d . 1 1 . .
C C6 0.2596(4) 0.6615(4) 0.17352(13) 0.0491(6) Uani d . 1 1 . .
H H6 0.3050 0.6687 0.1264 0.059 Uiso calc R 1 1 . .
C C7 0.3706(4) 0.6480(4) 0.22731(12) 0.0441(5) Uani d . 1 1 . .
H H7 0.4922 0.6450 0.2161 0.053 Uiso calc R 1 1 . .
C C8 -0.4004(7) 0.7049(9) -0.0225(3) 0.129(2) Uani d U 1 1 . .
H H8A -0.4899 0.6572 -0.0064 0.193 Uiso calc R 1 1 . .
H H8B -0.3189 0.6437 -0.0625 0.193 Uiso calc R 1 1 . .
H H8C -0.4689 0.8220 -0.0361 0.193 Uiso calc R 1 1 . .
C C9 -0.2808(5) 0.6920(6) 0.03616(17) 0.0761(10) Uani d U 1 1 . .
C C10 -0.1170(4) 0.7337(5) 0.02394(15) 0.0648(8) Uani d . 1 1 . .
C C11 -0.0650(7) 0.7972(8) -0.0451(2) 0.1111(18) Uani d U 1 1 . .
C C12 0.1209(7) 0.8104(8) -0.0604(2) 0.1074(16) Uani d U 1 1 . .
H H12A 0.1154 0.8841 -0.1012 0.161 Uiso calc R 1 1 . .
H H12B 0.2216 0.6998 -0.0697 0.161 Uiso calc R 1 1 . .
H H12C 0.1460 0.8560 -0.0203 0.161 Uiso calc R 1 1 . .
C C13 0.6999(3) 0.1395(3) 0.46307(12) 0.0377(5) Uani d . 1 1 . .
H H13 0.7986 0.1436 0.4853 0.045 Uiso calc R 1 1 . .
C C14 0.7286(4) -0.0088(3) 0.43248(14) 0.0449(5) Uani d . 1 1 . .
H H14 0.8446 -0.1038 0.4347 0.054 Uiso calc R 1 1 . .
C C15 0.5843(4) -0.0161(3) 0.39847(13) 0.0432(5) Uani d . 1 1 A .
H H15 0.6025 -0.1147 0.3767 0.052 Uiso calc R 1 1 . .
C C16 0.4116(3) 0.1270(3) 0.39742(11) 0.0345(4) Uani d . 1 1 . .
C C17 0.3914(3) 0.2698(3) 0.43054(11) 0.0342(4) Uani d . 1 1 A .
H H17 0.2743 0.3644 0.4314 0.041 Uiso calc R 1 1 . .
C C18 0.2401(3) 0.1260(3) 0.36835(12) 0.0372(5) Uani d . 1 1 A .
C C19 0.3737(6) 0.1654(6) 0.24655(19) 0.0557(10) Uani d PD 0.787(5) 1 A 1
H H19A 0.4367 0.2170 0.2716 0.067 Uiso calc PR 0.787(5) 1 A 1
H H19B 0.2989 0.2488 0.2126 0.067 Uiso calc PR 0.787(5) 1 A 1
C C19' 0.4245(16) 0.0383(16) 0.2512(7) 0.056 Uiso d PD 0.213(5) 1 A 2
H H19C 0.4122 -0.0242 0.2134 0.067 Uiso calc PR 0.213(5) 1 A 2
H H19D 0.5315 -0.0346 0.2774 0.067 Uiso calc PR 0.213(5) 1 A 2
C C20 0.5230(6) 0.0140(7) 0.2076(2) 0.0766(14) Uani d PD 0.787(5) 1 A 1
H H20A 0.6053 0.0494 0.1754 0.115 Uiso calc PR 0.787(5) 1 A 1
H H20B 0.4611 -0.0353 0.1816 0.115 Uiso calc PR 0.787(5) 1 A 1
H H20C 0.5977 -0.0686 0.2411 0.115 Uiso calc PR 0.787(5) 1 A 1
C C20' 0.439(3) 0.200(2) 0.2245(11) 0.077 Uiso d PD 0.213(5) 1 A 2
H H20D 0.5386 0.2116 0.2463 0.115 Uiso calc PR 0.213(5) 1 A 2
H H20E 0.3193 0.2951 0.2361 0.115 Uiso calc PR 0.213(5) 1 A 2
H H20F 0.4691 0.1967 0.1740 0.115 Uiso calc PR 0.213(5) 1 A 2
C C21 0.0848(4) 0.0938(4) 0.27090(17) 0.0589(7) Uani d . 1 1 A .
H H21A 0.0448 0.0222 0.3041 0.071 Uiso calc R 1 1 . .
H H21B 0.1313 0.0360 0.2263 0.071 Uiso calc R 1 1 . .
C C22 -0.0839(5) 0.2577(5) 0.2597(2) 0.0864(12) Uani d . 1 1 . .
H H22A -0.1821 0.2360 0.2419 0.130 Uiso calc R 1 1 A .
H H22B -0.0458 0.3283 0.2261 0.130 Uiso calc R 1 1 . .
H H22C -0.1323 0.3145 0.3039 0.130 Uiso calc R 1 1 . .

loop_
_atom_site_aniso_label
_atom_site_aniso_U_11
_atom_site_aniso_U_22
_atom_site_aniso_U_33
_atom_site_aniso_U_12
_atom_site_aniso_U_13
_atom_site_aniso_U_23
Cu1 0.0516(3) 0.0368(2) 0.0268(2) -0.02437(18) -0.01424(16) 0.00124(14)
O1 0.0516(9) 0.0441(9) 0.0290(8) -0.0215(8) -0.0134(7) 0.0016(6)
O2 0.0466(10) 0.0675(12) 0.0454(10) -0.0294(9) -0.0143(8) 0.0039(8)
O3 0.0876(18) 0.210(4) 0.0570(15) -0.099(2) -0.0132(13) 0.0126(18)
O4 0.184(4) 0.498(9) 0.082(2) -0.224(5) -0.083(3) 0.115(4)
O5 0.0441(10) 0.0895(15) 0.0458(10) -0.0355(10) -0.0040(8) -0.0016(10)
O1W 0.0570(12) 0.0683(13) 0.0441(10) -0.0167(10) -0.0075(9) -0.0026(9)
N1 0.0507(12) 0.0858(17) 0.0326(10) -0.0375(12) -0.0123(9) 0.0053(10)
N2 0.0576(14) 0.0968(19) 0.0350(11) -0.0416(14) -0.0148(10) 0.0078(11)
N3 0.0383(9) 0.0379(9) 0.0295(9) -0.0203(8) -0.0083(7) -0.0015(7)
N4 0.0488(12) 0.0846(17) 0.0400(11) -0.0339(12) -0.0082(9) -0.0130(11)
C1 0.0445(12) 0.0303(10) 0.0326(10) -0.0164(9) -0.0117(9) 0.0010(8)
C2 0.0416(11) 0.0357(10) 0.0283(10) -0.0175(9) -0.0088(9) 0.0011(8)
C3 0.0415(12) 0.0445(12) 0.0265(10) -0.0183(10) -0.0045(9) 0.0014(8)
C4 0.0389(12) 0.0551(14) 0.0337(11) -0.0228(11) -0.0056(9) 0.0023(10)
C5 0.0456(13) 0.0589(14) 0.0300(11) -0.0259(11) -0.0113(9) 0.0023(10)
C6 0.0511(14) 0.0775(18) 0.0263(11) -0.0347(14) -0.0050(10) 0.0025(11)
C7 0.0432(13) 0.0639(15) 0.0329(11) -0.0303(12) -0.0062(10) 0.0045(10)
C8 0.106(3) 0.240(6) 0.085(3) -0.110(4) -0.048(3) 0.023(4)
C9 0.0617(19) 0.131(3) 0.0475(17) -0.050(2) -0.0140(14) -0.0019(18)
C10 0.0590(17) 0.110(3) 0.0374(14) -0.0452(18) -0.0163(12) 0.0070(15)
C11 0.101(3) 0.215(6) 0.051(2) -0.098(4) -0.033(2) 0.035(3)
C12 0.105(3) 0.186(5) 0.061(2) -0.092(3) -0.014(2) 0.023(3)
C13 0.0352(11) 0.0465(12) 0.0352(11) -0.0197(10) -0.0072(9) -0.0019(9)
C14 0.0363(12) 0.0443(12) 0.0493(14) -0.0105(10) -0.0062(10) -0.0089(10)
C15 0.0452(13) 0.0408(12) 0.0454(13) -0.0180(10) -0.0036(10) -0.0129(10)
C16 0.0381(11) 0.0408(11) 0.0306(10) -0.0216(9) -0.0051(8) -0.0030(8)
C17 0.0357(11) 0.0363(10) 0.0336(10) -0.0169(9) -0.0080(9) -0.0007(8)
C18 0.0394(12) 0.0387(11) 0.0377(11) -0.0189(9) -0.0076(9) -0.0045(9)
C19 0.063(2) 0.076(3) 0.0377(17) -0.038(2) -0.0095(16) 0.0061(16)
C20 0.066(3) 0.101(4) 0.051(2) -0.026(2) 0.004(2) -0.001(2)
C21 0.0562(16) 0.0630(17) 0.0628(18) -0.0236(14) -0.0216(14) -0.0170(14)
C22 0.078(2) 0.076(2) 0.100(3) -0.0175(19) -0.039(2) -0.017(2)

loop_
_atom_type_symbol
_atom_type_description
_atom_type_scat_dispersion_real
_atom_type_scat_dispersion_imag
_atom_type_scat_source
C C 0.0033 0.0016 'International Tables Vol C Tables 4.2.6.8 and 6.1.1.4'
H H 0.0000 0.0000 'International Tables Vol C Tables 4.2.6.8 and 6.1.1.4'
N N 0.0061 0.0033 'International Tables Vol C Tables 4.2.6.8 and 6.1.1.4'
O O 0.0106 0.0060 'International Tables Vol C Tables 4.2.6.8 and 6.1.1.4'
Cu Cu 0.3201 1.2651 'International Tables Vol C Tables 4.2.6.8 and 6.1.1.4'

loop_
_geom_angle_atom_site_label_1
_geom_angle_atom_site_label_2
_geom_angle_atom_site_label_3
_geom_angle_site_symmetry_1
_geom_angle_site_symmetry_3
_geom_angle
O1 Cu1 O1 . 2_666 180.00(5)
O1 Cu1 N3 . . 88.22(7)
O1 Cu1 N3 2_666 . 91.78(7)
O1 Cu1 N3 . 2_666 91.78(7)
O1 Cu1 N3 2_666 2_666 88.22(7)
N3 Cu1 N3 . 2_666 180.00(9)
O1 Cu1 O1W . . 94.78(7)
O1 Cu1 O1W 2_666 . 85.22(7)
N3 Cu1 O1W . . 94.61(7)
N3 Cu1 O1W 2_666 . 85.39(7)
C1 O1 Cu1 . . 127.21(15)
Cu1 O1W H11 . . 109.5
Cu1 O1W H12 . . 109.5
H11 O1W H12 . . 109.5
N2 N1 C5 . . 121.0(2)
N2 N1 H1 . . 119.5
C5 N1 H1 . . 119.5
N1 N2 C10 . . 120.8(3)
C13 N3 C17 . . 118.55(18)
C13 N3 Cu1 . . 121.68(14)
C17 N3 Cu1 . . 119.68(15)
C18 N4 C21 . . 118.4(2)
C18 N4 C19' . . 122.4(6)
C21 N4 C19' . . 111.2(6)
C18 N4 C19 . . 122.2(2)
C21 N4 C19 . . 118.0(2)
O2 C1 O1 . . 125.9(2)
O2 C1 C2 . . 118.8(2)
O1 C1 C2 . . 115.3(2)
C3 C2 C7 . . 118.9(2)
C3 C2 C1 . . 121.8(2)
C7 C2 C1 . . 119.3(2)
C4 C3 C2 . . 120.8(2)
C4 C3 H3 . . 119.6
C2 C3 H3 . . 119.6
C3 C4 C5 . . 119.2(2)
C3 C4 H4 . . 120.4
C5 C4 H4 . . 120.4
C6 C5 C4 . . 120.9(2)
C6 C5 N1 . . 121.6(2)
C4 C5 N1 . . 117.5(2)
C7 C6 C5 . . 119.0(2)
C7 C6 H6 . . 120.5
C5 C6 H6 . . 120.5
C6 C7 C2 . . 121.2(2)
C6 C7 H7 . . 119.4
C2 C7 H7 . . 119.4
C9 C8 H8A . . 109.5
C9 C8 H8B . . 109.5
H8A C8 H8B . . 109.5
C9 C8 H8C . . 109.5
H8A C8 H8C . . 109.5
H8B C8 H8C . . 109.5
O3 C9 C10 . . 120.1(3)
O3 C9 C8 . . 118.5(4)
C10 C9 C8 . . 121.3(3)
N2 C10 C9 . . 124.0(3)
N2 C10 C11 . . 114.1(3)
C9 C10 C11 . . 121.9(3)
O4 C11 C10 . . 120.1(4)
O4 C11 C12 . . 118.8(4)
C10 C11 C12 . . 121.0(3)
C11 C12 H12A . . 109.5
C11 C12 H12B . . 109.5
H12A C12 H12B . . 109.5
C11 C12 H12C . . 109.5
H12A C12 H12C . . 109.5
H12B C12 H12C . . 109.5
N3 C13 C14 . . 121.9(2)
N3 C13 H13 . . 119.1
C14 C13 H13 . . 119.1
C13 C14 C15 . . 119.7(2)
C13 C14 H14 . . 120.2
C15 C14 H14 . . 120.2
C14 C15 C16 . . 118.6(2)
C14 C15 H15 . . 120.7
C16 C15 H15 . . 120.7
C17 C16 C15 . . 118.5(2)
C17 C16 C18 . . 118.7(2)
C15 C16 C18 . . 122.47(19)
N3 C17 C16 . . 122.6(2)
N3 C17 H17 . . 118.7
C16 C17 H17 . . 118.7
O5 C18 N4 . . 122.2(2)
O5 C18 C16 . . 119.0(2)
N4 C18 C16 . . 118.8(2)
N4 C19 C20 . . 111.8(4)
N4 C19 H19A . . 109.3
C20 C19 H19A . . 109.3
N4 C19 H19B . . 109.3
C20 C19 H19B . . 109.3
H19A C19 H19B . . 107.9
N4 C19' C20' . . 97.5(11)
N4 C19' H19C . . 112.3
C20' C19' H19C . . 112.3
N4 C19' H19D . . 112.3
C20' C19' H19D . . 112.3
H19C C19' H19D . . 109.9
C19 C20 H20A . . 109.5
C19 C20 H20B . . 109.5
H20A C20 H20B . . 109.5
C19 C20 H20C . . 109.5
H20A C20 H20C . . 109.5
H20B C20 H20C . . 109.5
C19' C20' H20D . . 109.5
C19' C20' H20E . . 109.5
H20D C20' H20E . . 109.5
C19' C20' H20F . . 109.5
H20D C20' H20F . . 109.5
H20E C20' H20F . . 109.5
N4 C21 C22 . . 112.7(3)
N4 C21 H21A . . 109.1
C22 C21 H21A . . 109.1
N4 C21 H21B . . 109.1
C22 C21 H21B . . 109.1
H21A C21 H21B . . 107.8
C21 C22 H22A . . 109.5
C21 C22 H22B . . 109.5
H22A C22 H22B . . 109.5
C21 C22 H22C . . 109.5
H22A C22 H22C . . 109.5
H22B C22 H22C . . 109.5

loop_
_geom_bond_atom_site_label_1
_geom_bond_atom_site_label_2
_geom_bond_site_symmetry_2
_geom_bond_distance
_geom_bond_publ_flag
Cu1 O1 . 1.9661(15) y
Cu1 O1 2_666 1.9661(15) ?
Cu1 N3 . 2.0151(17) y
Cu1 N3 2_666 2.0151(17) ?
Cu1 O1W . 2.531(2) y
O1 C1 . 1.268(3) ?
O2 C1 . 1.239(3) ?
O3 C9 . 1.215(4) ?
O4 C11 . 1.195(5) ?
O5 C18 . 1.222(3) ?
O1W H11 . 0.8400 ?
O1W H12 . 0.8400 ?
N1 N2 . 1.297(3) ?
N1 C5 . 1.411(3) ?
N1 H1 . 0.8800 ?
N2 C10 . 1.322(3) ?
N3 C13 . 1.338(3) ?
N3 C17 . 1.345(3) ?
N4 C18 . 1.337(3) ?
N4 C21 . 1.476(3) ?
N4 C19' . 1.493(10) ?
N4 C19 . 1.497(4) ?
C1 C2 . 1.509(3) ?
C2 C3 . 1.386(3) ?
C2 C7 . 1.387(3) ?
C3 C4 . 1.384(3) ?
C3 H3 . 0.9300 ?
C4 C5 . 1.387(3) ?
C4 H4 . 0.9300 ?
C5 C6 . 1.384(4) ?
C6 C7 . 1.379(3) ?
C6 H6 . 0.9300 ?
C7 H7 . 0.9300 ?
C8 C9 . 1.500(5) ?
C8 H8A . 0.9600 ?
C8 H8B . 0.9600 ?
C8 H8C . 0.9600 ?
C9 C10 . 1.450(5) ?
C10 C11 . 1.466(5) ?
C11 C12 . 1.485(6) ?
C12 H12A . 0.9600 ?
C12 H12B . 0.9600 ?
C12 H12C . 0.9600 ?
C13 C14 . 1.376(3) ?
C13 H13 . 0.9300 ?
C14 C15 . 1.380(3) ?
C14 H14 . 0.9300 ?
C15 C16 . 1.389(3) ?
C15 H15 . 0.9300 ?
C16 C17 . 1.377(3) ?
C16 C18 . 1.500(3) ?
C17 H17 . 0.9300 ?
C19 C20 . 1.507(6) ?
C19 H19A . 0.9700 ?
C19 H19B . 0.9700 ?
C19' C20' . 1.506(11) ?
C19' H19C . 0.9700 ?
C19' H19D . 0.9700 ?
C20 H20A . 0.9600 ?
C20 H20B . 0.9600 ?
C20 H20C . 0.9600 ?
C20' H20D . 0.9600 ?
C20' H20E . 0.9600 ?
C20' H20F . 0.9600 ?
C21 C22 . 1.491(4) ?
C21 H21A . 0.9700 ?
C21 H21B . 0.9700 ?
C22 H22A . 0.9600 ?
C22 H22B . 0.9600 ?
C22 H22C . 0.9600 ?

loop_
_geom_hbond_atom_site_label_D
_geom_hbond_atom_site_label_H
_geom_hbond_atom_site_label_A
_geom_hbond_site_symmetry_A
_geom_hbond_distance_DH
_geom_hbond_distance_HA
_geom_hbond_distance_DA
_geom_hbond_angle_DHA
N1 H1 O3 . 0.88 1.88 2.558(3) 132
O1w H11 O2 . 0.84 2.06 2.712(3) 135
O1w H12 O5 1_655 0.84 2.12 2.955(3) 172

loop_
_geom_torsion_atom_site_label_1
_geom_torsion_atom_site_label_2
_geom_torsion_atom_site_label_3
_geom_torsion_atom_site_label_4
_geom_torsion_site_symmetry_1
_geom_torsion
N3 Cu1 O1 C1 . -77.11(18)
N3 Cu1 O1 C1 2_666 102.89(18)
O1W Cu1 O1 C1 . 17.37(18)
C5 N1 N2 C10 . -179.4(3)
O1 Cu1 N3 C13 . 138.76(18)
O1 Cu1 N3 C13 2_666 -41.24(18)
O1W Cu1 N3 C13 . 44.11(18)
O1 Cu1 N3 C17 . -37.72(17)
O1 Cu1 N3 C17 2_666 142.28(17)
O1W Cu1 N3 C17 . -132.37(16)
Cu1 O1 C1 O2 . -28.8(3)
Cu1 O1 C1 C2 . 150.44(15)
O2 C1 C2 C3 . 179.1(2)
O1 C1 C2 C3 . -0.2(3)
O2 C1 C2 C7 . 0.1(3)
O1 C1 C2 C7 . -179.2(2)
C7 C2 C3 C4 . -0.5(4)
C1 C2 C3 C4 . -179.5(2)
C2 C3 C4 C5 . -0.7(4)
C3 C4 C5 C6 . 1.2(4)
C3 C4 C5 N1 . -179.6(2)
N2 N1 C5 C6 . -14.1(4)
N2 N1 C5 C4 . 166.8(3)
C4 C5 C6 C7 . -0.5(4)
N1 C5 C6 C7 . -179.7(3)
C5 C6 C7 C2 . -0.7(4)
C3 C2 C7 C6 . 1.2(4)
C1 C2 C7 C6 . -179.7(2)
N1 N2 C10 C9 . -3.8(6)
N1 N2 C10 C11 . 175.4(4)
O3 C9 C10 N2 . 0.6(7)
C8 C9 C10 N2 . -178.2(4)
O3 C9 C10 C11 . -178.6(5)
C8 C9 C10 C11 . 2.7(7)
N2 C10 C11 O4 . -166.7(7)
C9 C10 C11 O4 . 12.6(10)
N2 C10 C11 C12 . 11.7(7)
C9 C10 C11 C12 . -169.1(5)
C17 N3 C13 C14 . 1.2(3)
Cu1 N3 C13 C14 . -175.28(18)
N3 C13 C14 C15 . 0.8(4)
C13 C14 C15 C16 . -1.3(4)
C14 C15 C16 C17 . -0.2(4)
C14 C15 C16 C18 . -173.6(2)
C13 N3 C17 C16 . -2.8(3)
Cu1 N3 C17 C16 . 173.76(16)
C15 C16 C17 N3 . 2.3(3)
C18 C16 C17 N3 . 176.0(2)
C21 N4 C18 O5 . -8.4(4)
C19' N4 C18 O5 . -154.6(7)
C19 N4 C18 O5 . 158.5(3)
C21 N4 C18 C16 . 172.2(2)
C19' N4 C18 C16 . 26.0(7)
C19 N4 C18 C16 . -20.9(4)
C17 C16 C18 O5 . -64.4(3)
C15 C16 C18 O5 . 109.1(3)
C17 C16 C18 N4 . 115.1(3)
C15 C16 C18 N4 . -71.5(3)
C18 N4 C19 C20 . 112.8(4)
C21 N4 C19 C20 . -80.2(4)
C19' N4 C19 C20 . 9.6(9)
C18 N4 C19' C20' . -99.5(11)
C21 N4 C19' C20' . 112.1(10)
C19 N4 C19' C20' . 3.3(9)
C18 N4 C21 C22 . 86.4(4)
C19' N4 C21 C22 . -123.8(6)
C19 N4 C21 C22 . -81.0(4)
